data_7001503
loop_
_publ_author_name
'Li, Jin-Tang'
'Ma, Yun-Sheng'
'Li, Shao-Gang'
'Cao, Deng-Ke'
'Li, Yi-Zhi'
'Song, You'
'Zheng, Li-Min'

_publ_section_title
;
 Mixed-valent manganese phosphonate clusters prepared under
 microwave-assisted and ambient conditions
;
_journal_issue 25
_journal_name_full 'Dalton Transactions'
_journal_page_first 5029
_journal_page_last 5034
_journal_paper_doi 10.1039/b901121h
_journal_year 2009
_chemical_formula_moiety 'C130 H102 Mn10 N4 O36 P4, 2(C5 H5 N), 2(C2 H3 N), 4(H2 O) '
_chemical_formula_sum 'C144 H126 Mn10 N8 O40 P4'
_chemical_formula_weight 3281.81
_chemical_name_systematic
;
?
;
_space_group_IT_number 14
_symmetry_cell_setting monoclinic
_symmetry_space_group_name_Hall '-P 2yn'
_symmetry_space_group_name_H-M 'P 1 21/n 1'
_atom_sites_solution_hydrogens geom
_atom_sites_solution_primary direct
_atom_sites_solution_secondary difmap
_audit_creation_method SHELXL-97
_cell_angle_alpha 90.00
_cell_angle_beta 94.787(9)
_cell_angle_gamma 90.00
_cell_formula_units_Z 2
_cell_length_a 16.463(7)
_cell_length_b 22.699(10)
_cell_length_c 21.068(9)
_cell_measurement_reflns_used 2827
_cell_measurement_temperature 291(2)
_cell_measurement_theta_max 23.33
_cell_measurement_theta_min 2.14
_cell_volume 7846(6)
_computing_cell_refinement SMART
_computing_data_collection 'SMART (Bruker, 2000)'
_computing_data_reduction 'SAINT (Bruker, 2000)'
_computing_molecular_graphics SHELXTL
_computing_publication_material SHELXTL
_computing_structure_refinement SHELXTL
_computing_structure_solution 'SHELXTL (Bruker, 2000)'
_diffrn_ambient_temperature 291(2)
_diffrn_measured_fraction_theta_full 0.997
_diffrn_measured_fraction_theta_max 0.997
_diffrn_measurement_device_type 'Bruker Smart Apex CCD area detector'
_diffrn_measurement_method 'phi and omega scans'
_diffrn_radiation_monochromator graphite
_diffrn_radiation_source 'fine-focus sealed tube'
_diffrn_radiation_type MoK\a
_diffrn_radiation_wavelength 0.71073
_diffrn_reflns_av_R_equivalents 0.0458
_diffrn_reflns_av_sigmaI/netI 0.0693
_diffrn_reflns_limit_h_max 20
_diffrn_reflns_limit_h_min -20
_diffrn_reflns_limit_k_max 28
_diffrn_reflns_limit_k_min -21
_diffrn_reflns_limit_l_max 25
_diffrn_reflns_limit_l_min -25
_diffrn_reflns_number 41905
_diffrn_reflns_theta_full 26.00
_diffrn_reflns_theta_max 26.00
_diffrn_reflns_theta_min 1.64
_exptl_absorpt_coefficient_mu 0.893
_exptl_absorpt_correction_T_max 0.81
_exptl_absorpt_correction_T_min 0.77
_exptl_absorpt_correction_type multi-scan
_exptl_absorpt_process_details '(SADABS; Bruker, 2000)'
_exptl_crystal_colour brown
_exptl_crystal_density_diffrn 1.389
_exptl_crystal_density_method 'not measured'
_exptl_crystal_description rod-like
_exptl_crystal_F_000 3352
_exptl_crystal_size_max 0.30
_exptl_crystal_size_mid 0.22
_exptl_crystal_size_min 0.18
_refine_diff_density_max 0.243
_refine_diff_density_min -0.307
_refine_diff_density_rms 0.054
_refine_ls_extinction_method none
_refine_ls_goodness_of_fit_ref 1.010
_refine_ls_hydrogen_treatment constr
_refine_ls_matrix_type fullcycle
_refine_ls_number_parameters 947
_refine_ls_number_reflns 15361
_refine_ls_number_restraints 0
_refine_ls_restrained_S_all 1.010
_refine_ls_R_factor_all 0.0777
_refine_ls_R_factor_gt 0.0477
_refine_ls_shift/su_max 0.000
_refine_ls_shift/su_mean 0.000
_refine_ls_structure_factor_coef Fsqd
_refine_ls_weighting_details 'calc w=1/[\s^2^(Fo^2^)+(0.0423P)^2^] where P=(Fo^2^+2Fc^2^)/3'
_refine_ls_weighting_scheme calc
_refine_ls_wR_factor_gt 0.0887
_refine_ls_wR_factor_ref 0.0937
_reflns_number_gt 10453
_reflns_number_total 15361
_reflns_threshold_expression >2sigma(I)
_cod_data_source_file b901121h.txt
_cod_data_source_block 61227b
_cod_depositor_comments
;
The following automatic conversions were performed:
'_symmetry_cell_setting' value 'Monoclinic' changed to 'monoclinic'
according to '/home/saulius/struct/CIF-dictionaries/cif_core.dic'
dictionary named 'cif_core.dic' version 2.4.1 from 2010-06-29.

Automatic conversion script
Id: cif_fix_enum 1527 2010-12-29 10:47:43Z saulius 
;
_cod_original_sg_symbol_Hall '-P 2yn '
_cod_original_sg_symbol_H-M 'P2(1)/n '
_cod_database_code 7001503

loop_
_symmetry_equiv_pos_as_xyz
'x, y, z'
'-x+1/2, y+1/2, -z+1/2'
'-x, -y, -z'
'x-1/2, -y-1/2, z-1/2'

loop_
_atom_site_label
_atom_site_type_symbol
_atom_site_fract_x
_atom_site_fract_y
_atom_site_fract_z
_atom_site_U_iso_or_equiv
_atom_site_adp_type
_atom_site_occupancy
_atom_site_symmetry_multiplicity
_atom_site_calc_flag
_atom_site_refinement_flags
_atom_site_disorder_assembly
_atom_site_disorder_group
C1 C 0.12788(16) 0.39617(13) 0.42202(12) 0.0393(6) Uani 1 1 d . . .
C2 C 0.14051(19) 0.33394(14) 0.40068(14) 0.0501(7) Uani 1 1 d . . .
C3 C 0.07956(19) 0.29410(13) 0.39986(14) 0.0492(7) Uani 1 1 d . . .
H3A H 0.0291 0.3059 0.4123 0.059 Uiso 1 1 calc R . .
C4 C 0.08953(18) 0.23705(12) 0.38141(13) 0.0445(7) Uani 1 1 d . . .
H4A H 0.0465 0.2105 0.3814 0.053 Uiso 1 1 calc R . .
C5 C 0.1609(2) 0.22006(14) 0.36355(14) 0.0514(8) Uani 1 1 d . . .
H5A H 0.1685 0.1807 0.3534 0.062 Uiso 1 1 calc R . .
C6 C 0.22502(19) 0.25946(13) 0.35958(14) 0.0470(7) Uani 1 1 d . . .
H6A H 0.2737 0.2469 0.3446 0.056 Uiso 1 1 calc R . .
C7 C 0.21556(18) 0.32030(12) 0.37889(13) 0.0428(6) Uani 1 1 d . . .
H7A H 0.2567 0.3481 0.3768 0.051 Uiso 1 1 calc R . .
C8 C 0.30549(15) 0.57414(13) 0.36935(14) 0.0419(7) Uani 1 1 d . . .
C9 C 0.29641(15) 0.54584(12) 0.30598(13) 0.0392(6) Uani 1 1 d . . .
C10 C 0.28032(19) 0.48674(13) 0.29953(15) 0.0485(7) Uani 1 1 d . . .
H10A H 0.2735 0.4642 0.3355 0.058 Uiso 1 1 calc R . .
C11 C 0.27402(18) 0.46007(13) 0.23958(14) 0.0450(7) Uani 1 1 d . . .
H11A H 0.2618 0.4202 0.2355 0.054 Uiso 1 1 calc R . .
C12 C 0.28619(19) 0.49372(14) 0.18624(15) 0.0508(7) Uani 1 1 d . . .
H12A H 0.2827 0.4761 0.1463 0.061 Uiso 1 1 calc R . .
C13 C 0.30327(17) 0.55278(13) 0.19186(15) 0.0461(7) Uani 1 1 d . . .
H13A H 0.3110 0.5750 0.1558 0.055 Uiso 1 1 calc R . .
C14 C 0.30896(18) 0.57925(13) 0.25134(14) 0.0477(7) Uani 1 1 d . . .
H14A H 0.3211 0.6192 0.2552 0.057 Uiso 1 1 calc R . .
C15 C 0.28996(16) 0.75404(12) 0.54014(13) 0.0382(6) Uani 1 1 d . . .
C16 C 0.29658(19) 0.81689(13) 0.52712(13) 0.0454(7) Uani 1 1 d . . .
C17 C 0.32084(18) 0.83559(13) 0.46913(15) 0.0486(7) Uani 1 1 d . . .
H17A H 0.3347 0.8077 0.4395 0.058 Uiso 1 1 calc R . .
C18 C 0.32501(17) 0.89445(13) 0.45424(14) 0.0467(7) Uani 1 1 d . . .
H18A H 0.3410 0.9062 0.4149 0.056 Uiso 1 1 calc R . .
C19 C 0.3050(2) 0.93621(13) 0.49875(15) 0.0523(8) Uani 1 1 d . . .
H19A H 0.3085 0.9760 0.4890 0.063 Uiso 1 1 calc R . .
C20 C 0.27992(17) 0.91943(13) 0.55762(13) 0.0437(7) Uani 1 1 d . . .
H20A H 0.2657 0.9475 0.5869 0.052 Uiso 1 1 calc R . .
C21 C 0.27667(18) 0.85918(12) 0.57168(13) 0.0443(7) Uani 1 1 d . . .
H21A H 0.2611 0.8471 0.6111 0.053 Uiso 1 1 calc R . .
C22 C 0.06786(19) 0.66471(13) 0.70910(14) 0.0476(7) Uani 1 1 d . . .
C23 C 0.01603(18) 0.69382(13) 0.75376(14) 0.0462(7) Uani 1 1 d . . .
C24 C 0.03789(19) 0.74944(13) 0.77862(13) 0.0466(7) Uani 1 1 d . . .
H24A H 0.0864 0.7670 0.7689 0.056 Uiso 1 1 calc R . .
C25 C -0.01278(18) 0.77795(12) 0.81748(14) 0.0435(7) Uani 1 1 d . . .
H25A H 0.0017 0.8148 0.8340 0.052 Uiso 1 1 calc R . .
C26 C -0.08587(19) 0.75176(13) 0.83222(14) 0.0480(7) Uani 1 1 d . . .
H26A H -0.1203 0.7711 0.8581 0.058 Uiso 1 1 calc R . .
C27 C -0.10608(19) 0.69679(12) 0.80772(13) 0.0467(7) Uani 1 1 d . . .
H27A H -0.1544 0.6791 0.8174 0.056 Uiso 1 1 calc R . .
C28 C -0.05530(17) 0.66768(13) 0.76889(13) 0.0416(6) Uani 1 1 d . . .
H28A H -0.0694 0.6305 0.7530 0.050 Uiso 1 1 calc R . .
C29 C -0.04436(18) 0.47431(13) 0.66247(13) 0.0450(7) Uani 1 1 d . . .
C30 C -0.02323(17) 0.47190(13) 0.73217(14) 0.0454(7) Uani 1 1 d . . .
C31 C 0.05353(18) 0.48685(13) 0.75852(14) 0.0463(7) Uani 1 1 d . . .
H31A H 0.0933 0.4954 0.7310 0.056 Uiso 1 1 calc R . .
C32 C 0.0747(2) 0.48988(13) 0.82241(14) 0.0500(7) Uani 1 1 d . . .
H32A H 0.1254 0.5036 0.8388 0.060 Uiso 1 1 calc R . .
C33 C 0.0139(2) 0.47057(14) 0.86281(16) 0.0559(8) Uani 1 1 d . . .
H33A H 0.0270 0.4672 0.9065 0.067 Uiso 1 1 calc R . .
C34 C -0.06585(19) 0.45655(13) 0.83693(14) 0.0501(7) Uani 1 1 d . . .
H34A H -0.1051 0.4451 0.8638 0.060 Uiso 1 1 calc R . .
C35 C -0.08575(19) 0.45979(13) 0.77188(13) 0.0470(7) Uani 1 1 d . . .
H35A H -0.1391 0.4541 0.7549 0.056 Uiso 1 1 calc R . .
C36 C 0.48622(17) 0.57550(12) 0.46906(13) 0.0428(6) Uani 1 1 d . . .
H36A H 0.4570 0.5480 0.4437 0.051 Uiso 1 1 calc R . .
C37 C 0.56901(19) 0.56802(14) 0.48237(14) 0.0507(7) Uani 1 1 d . . .
H37A H 0.5953 0.5357 0.4663 0.061 Uiso 1 1 calc R . .
C38 C 0.61294(19) 0.60955(14) 0.52039(13) 0.0482(7) Uani 1 1 d . . .
H38A H 0.6688 0.6050 0.5297 0.058 Uiso 1 1 calc R . .
C39 C 0.57338(19) 0.65710(14) 0.54394(14) 0.0510(8) Uani 1 1 d . . .
H39A H 0.6026 0.6847 0.5692 0.061 Uiso 1 1 calc R . .
C40 C 0.4889(2) 0.66411(13) 0.52996(14) 0.0510(8) Uani 1 1 d . . .
H40A H 0.4619 0.6962 0.5458 0.061 Uiso 1 1 calc R . .
C41 C 0.38098(17) 0.67895(12) 0.70894(14) 0.0450(7) Uani 1 1 d . . .
H41A H 0.3898 0.7063 0.6773 0.054 Uiso 1 1 calc R . .
C42 C 0.4422(2) 0.66568(12) 0.75529(14) 0.0499(7) Uani 1 1 d . . .
H42A H 0.4921 0.6850 0.7558 0.060 Uiso 1 1 calc R . .
C43 C 0.42958(19) 0.62331(14) 0.80153(15) 0.0540(8) Uani 1 1 d . . .
H43A H 0.4718 0.6135 0.8317 0.065 Uiso 1 1 calc R . .
C44 C 0.35415(19) 0.59571(14) 0.80277(14) 0.0510(7) Uani 1 1 d . . .
H44A H 0.3452 0.5688 0.8347 0.061 Uiso 1 1 calc R . .
C45 C 0.2925(2) 0.60878(12) 0.75597(14) 0.0492(7) Uani 1 1 d . . .
H45A H 0.2426 0.5895 0.7553 0.059 Uiso 1 1 calc R . .
C46 C 0.34543(17) 0.51346(12) 0.64918(14) 0.0432(7) Uani 1 1 d . . .
C47 C 0.42097(16) 0.53943(13) 0.64399(14) 0.0438(7) Uani 1 1 d . . .
H47A H 0.4255 0.5705 0.6157 0.053 Uiso 1 1 calc R . .
C48 C 0.48748(18) 0.52052(13) 0.67911(14) 0.0470(7) Uani 1 1 d . . .
H48A H 0.5367 0.5401 0.6768 0.056 Uiso 1 1 calc R . .
C49 C 0.48381(19) 0.47250(13) 0.71847(14) 0.0492(7) Uani 1 1 d . . .
H49A H 0.5319 0.4583 0.7393 0.059 Uiso 1 1 calc R . .
C50 C 0.40887(19) 0.44360(13) 0.72866(15) 0.0475(7) Uani 1 1 d . . .
C51 C 0.40029(19) 0.39593(14) 0.77124(13) 0.0484(7) Uani 1 1 d . . .
H51A H 0.4455 0.3822 0.7964 0.058 Uiso 1 1 calc R . .
C52 C 0.32897(18) 0.37129(13) 0.77525(13) 0.0446(7) Uani 1 1 d . . .
H52A H 0.3244 0.3387 0.8015 0.053 Uiso 1 1 calc R . .
C53 C 0.26138(18) 0.39297(12) 0.74133(13) 0.0433(7) Uani 1 1 d . . .
H53A H 0.2114 0.3752 0.7463 0.052 Uiso 1 1 calc R . .
C54 C 0.26338(18) 0.43891(12) 0.70093(13) 0.0427(7) Uani 1 1 d . . .
H54A H 0.2156 0.4524 0.6790 0.051 Uiso 1 1 calc R . .
C55 C 0.33761(18) 0.46606(12) 0.69229(13) 0.0425(6) Uani 1 1 d . . .
C56 C 0.10636(16) 0.72819(11) 0.46401(13) 0.0379(6) Uani 1 1 d . . .
C57 C 0.0886(2) 0.76806(12) 0.51076(15) 0.0494(7) Uani 1 1 d . . .
H57A H 0.0804 0.7545 0.5514 0.059 Uiso 1 1 calc R . .
C58 C 0.08303(17) 0.82784(12) 0.49770(14) 0.0428(6) Uani 1 1 d . . .
H58A H 0.0687 0.8539 0.5289 0.051 Uiso 1 1 calc R . .
C59 C 0.09894(17) 0.84898(12) 0.43765(12) 0.0387(6) Uani 1 1 d . . .
H59A H 0.0965 0.8892 0.4290 0.046 Uiso 1 1 calc R . .
C60 C 0.11845(17) 0.80924(12) 0.39084(13) 0.0414(6) Uani 1 1 d . . .
C61 C 0.13681(19) 0.83162(13) 0.33149(14) 0.0490(7) Uani 1 1 d . . .
H61A H 0.1348 0.8721 0.3251 0.059 Uiso 1 1 calc R . .
C62 C 0.15693(18) 0.79727(13) 0.28410(14) 0.0474(7) Uani 1 1 d . . .
H62A H 0.1663 0.8126 0.2444 0.057 Uiso 1 1 calc R . .
C63 C 0.16359(19) 0.73431(13) 0.29757(14) 0.0511(8) Uani 1 1 d . . .
H63A H 0.1805 0.7093 0.2662 0.061 Uiso 1 1 calc R . .
C64 C 0.14619(16) 0.71086(13) 0.35385(13) 0.0419(6) Uani 1 1 d . . .
H64A H 0.1496 0.6704 0.3602 0.050 Uiso 1 1 calc R . .
C65 C 0.12245(17) 0.74859(11) 0.40372(13) 0.0400(6) Uani 1 1 d . . .
C66 C 0.2558(2) 0.29721(13) 0.60257(13) 0.0480(7) Uani 1 1 d . . .
H66A H 0.2944 0.3263 0.6128 0.058 Uiso 1 1 calc R . .
C67 C 0.2775(2) 0.23812(13) 0.60890(14) 0.0515(7) Uani 1 1 d . . .
H67A H 0.3301 0.2273 0.6238 0.062 Uiso 1 1 calc R . .
C68 C 0.21854(18) 0.19561(13) 0.59236(13) 0.0476(7) Uani 1 1 d . . .
H68A H 0.2323 0.1560 0.5962 0.057 Uiso 1 1 calc R . .
C69 C 0.13987(19) 0.21114(14) 0.57038(14) 0.0515(7) Uani 1 1 d . . .
H69A H 0.1008 0.1824 0.5599 0.062 Uiso 1 1 calc R . .
C70 C 0.1204(2) 0.27106(14) 0.56433(14) 0.0526(8) Uani 1 1 d . . .
H70A H 0.0683 0.2825 0.5487 0.063 Uiso 1 1 calc R . .
C71 C 0.59454(19) 0.84928(14) 0.50129(16) 0.0531(8) Uani 1 1 d . . .
C72 C 0.51510(19) 0.82227(13) 0.50022(15) 0.0521(7) Uani 1 1 d . . .
H72A H 0.4828 0.8340 0.4623 0.078 Uiso 1 1 calc R . .
H72B H 0.4887 0.8347 0.5369 0.078 Uiso 1 1 calc R . .
H72C H 0.5209 0.7802 0.5008 0.078 Uiso 1 1 calc R . .
Mn1 Mn 0.02538(2) 0.447420(17) 0.530630(19) 0.03397(9) Uani 1 1 d . . .
Mn2 Mn 0.17612(2) 0.520950(18) 0.45316(2) 0.03905(10) Uani 1 1 d . . .
Mn3 Mn 0.31043(2) 0.631150(18) 0.47907(2) 0.04121(10) Uani 1 1 d . . .
Mn4 Mn 0.21297(3) 0.663020(19) 0.62766(2) 0.04221(10) Uani 1 1 d . . .
Mn5 Mn 0.06746(2) 0.569320(17) 0.607140(19) 0.03585(9) Uani 1 1 d . . .
N1 N 0.44638(13) 0.62248(9) 0.49229(10) 0.0390(5) Uani 1 1 d . . .
N2 N 0.30559(15) 0.65097(10) 0.70991(11) 0.0466(6) Uani 1 1 d . . .
N3 N 0.17781(18) 0.31264(12) 0.58142(12) 0.0570(7) Uani 1 1 d . . .
N4 N 0.66149(16) 0.87229(12) 0.50496(13) 0.0575(7) Uani 1 1 d . . .
O1 O 0.05577(10) 0.40947(8) 0.43533(8) 0.0367(4) Uani 1 1 d . . .
O2 O 0.18722(11) 0.42995(8) 0.42834(9) 0.0413(4) Uani 1 1 d . . .
O3 O 0.29383(11) 0.54297(9) 0.41819(9) 0.0447(5) Uani 1 1 d . . .
O4 O 0.32018(12) 0.62742(9) 0.37484(9) 0.0487(5) Uani 1 1 d . . .
O5 O 0.31164(12) 0.72062(8) 0.49905(9) 0.0453(5) Uani 1 1 d . . .
O6 O 0.26362(11) 0.73977(8) 0.59201(8) 0.0393(4) Uani 1 1 d . . .
O7 O 0.12866(12) 0.69051(8) 0.69123(9) 0.0454(5) Uani 1 1 d . . .
O8 O 0.04546(13) 0.61481(8) 0.68934(8) 0.0441(5) Uani 1 1 d . . .
O9 O 0.01372(12) 0.48556(8) 0.62863(9) 0.0456(5) Uani 1 1 d . . .
O10 O -0.11569(11) 0.46476(8) 0.64073(8) 0.0407(4) Uani 1 1 d . . .
O11 O 0.19240(11) 0.55765(8) 0.63759(9) 0.0430(4) Uani 1 1 d . . .
O12 O 0.29548(11) 0.60166(8) 0.57360(9) 0.0445(5) Uani 1 1 d . . .
O13 O 0.24315(11) 0.49982(9) 0.54416(9) 0.0444(4) Uani 1 1 d . . .
O14 O 0.17985(11) 0.61971(8) 0.46212(9) 0.0431(4) Uani 1 1 d . . .
O15 O 0.10904(11) 0.64745(8) 0.55858(8) 0.0410(4) Uani 1 1 d . . .
O16 O 0.02541(10) 0.62617(8) 0.45333(9) 0.0392(4) Uani 1 1 d . . .
O17 O 0.06937(10) 0.52214(7) 0.51205(8) 0.0347(4) Uani 1 1 d . . .
O18 O 0.13103(11) 0.41906(9) 0.56872(9) 0.0458(4) Uani 1 1 d . . .
H18B H 0.1371 0.3780 0.5595 0.055 Uiso 1 1 d R . .
H18D H 0.1737 0.4410 0.5511 0.055 Uiso 1 1 d R . .
O19 O 0.0161(3) 0.98320(17) 0.5562(2) 0.0569(11) Uani 0.50 1 d P . .
H19B H 0.0116 0.9873 0.5958 0.068 Uiso 0.50 1 d PR . .
H19D H -0.0271 0.9955 0.5354 0.068 Uiso 0.50 1 d PR . .
O20 O 0.1833(3) 0.04642(17) 0.56642(19) 0.0513(10) Uani 0.50 1 d P . .
H20C H 0.1446 0.0302 0.5436 0.062 Uiso 0.50 1 d PR . .
H20D H 0.2284 0.0381 0.5516 0.062 Uiso 0.50 1 d PR . .
O21 O 0.4905(2) 0.79831(17) 0.6876(2) 0.0513(10) Uani 0.50 1 d P . .
H21B H 0.5402 0.7995 0.7022 0.062 Uiso 0.50 1 d PR . .
H21C H 0.4849 0.8167 0.6523 0.062 Uiso 0.50 1 d PR . .
O22 O 0.4195(2) 0.7921(2) 0.79671(19) 0.0538(10) Uani 0.50 1 d P . .
H22A H 0.4241 0.8251 0.8157 0.065 Uiso 0.50 1 d PR . .
H22C H 0.4418 0.7654 0.8205 0.065 Uiso 0.50 1 d PR . .
P1 P 0.26474(4) 0.54412(3) 0.59786(3) 0.03207(14) Uani 1 1 d . . .
P2 P 0.10609(4) 0.65059(3) 0.48536(3) 0.03146(14) Uani 1 1 d . . .

loop_
_atom_site_aniso_label
_atom_site_aniso_U_11
_atom_site_aniso_U_22
_atom_site_aniso_U_33
_atom_site_aniso_U_23
_atom_site_aniso_U_13
_atom_site_aniso_U_12
C1 0.0333(14) 0.0567(17) 0.0289(13) 0.0009(12) 0.0091(11) -0.0033(12)
C2 0.0492(18) 0.0562(19) 0.0464(16) -0.0017(14) 0.0130(14) -0.0058(14)
C3 0.0411(17) 0.0510(18) 0.0578(18) 0.0021(14) 0.0186(14) 0.0013(13)
C4 0.0478(17) 0.0398(15) 0.0481(16) 0.0075(13) 0.0162(13) -0.0109(13)
C5 0.059(2) 0.0443(17) 0.0539(17) -0.0205(14) 0.0218(15) -0.0157(14)
C6 0.0446(17) 0.0478(17) 0.0506(17) -0.0044(13) 0.0162(14) -0.0085(13)
C7 0.0443(17) 0.0405(15) 0.0453(16) 0.0073(12) 0.0131(13) -0.0069(12)
C8 0.0144(12) 0.0523(17) 0.0607(18) -0.0017(13) 0.0130(12) -0.0037(11)
C9 0.0234(13) 0.0433(15) 0.0517(16) 0.0049(12) 0.0071(11) -0.0036(11)
C10 0.0508(18) 0.0431(17) 0.0531(18) -0.0015(13) 0.0136(14) -0.0037(13)
C11 0.0451(17) 0.0419(16) 0.0493(17) -0.0024(13) 0.0117(13) -0.0018(13)
C12 0.0519(19) 0.0528(19) 0.0485(17) 0.0052(14) 0.0099(14) -0.0058(14)
C13 0.0382(16) 0.0485(17) 0.0522(17) 0.0040(13) 0.0072(13) 0.0073(13)
C14 0.0459(17) 0.0443(16) 0.0548(18) 0.0076(14) 0.0147(14) -0.0048(13)
C15 0.0330(14) 0.0409(15) 0.0414(14) 0.0053(11) 0.0081(11) 0.0138(11)
C16 0.0512(18) 0.0454(16) 0.0388(15) 0.0084(13) -0.0002(13) 0.0062(13)
C17 0.0412(17) 0.0513(18) 0.0550(18) 0.0068(14) 0.0142(14) 0.0119(13)
C18 0.0386(16) 0.0485(17) 0.0526(17) -0.0056(14) 0.0023(13) -0.0178(13)
C19 0.058(2) 0.0367(16) 0.064(2) 0.0073(14) 0.0161(16) -0.0119(14)
C20 0.0389(16) 0.0446(16) 0.0452(16) 0.0115(13) -0.0100(12) 0.0018(12)
C21 0.0544(18) 0.0385(15) 0.0402(14) 0.0088(12) 0.0051(13) 0.0167(13)
C22 0.0462(17) 0.0441(17) 0.0542(18) 0.0023(13) 0.0133(14) -0.0068(13)
C23 0.0417(17) 0.0442(17) 0.0544(17) -0.0019(13) 0.0134(14) -0.0076(12)
C24 0.0525(19) 0.0495(17) 0.0407(15) 0.0060(12) 0.0214(14) -0.0088(13)
C25 0.0511(17) 0.0313(14) 0.0503(16) 0.0076(12) 0.0167(14) 0.0003(12)
C26 0.0492(18) 0.0497(18) 0.0469(16) -0.0093(13) 0.0155(14) -0.0079(13)
C27 0.0533(18) 0.0439(16) 0.0444(16) -0.0009(12) 0.0132(14) -0.0105(13)
C28 0.0394(16) 0.0479(17) 0.0389(15) 0.0092(12) 0.0110(12) -0.0053(12)
C29 0.0401(16) 0.0519(17) 0.0443(16) -0.0081(13) 0.0110(13) -0.0092(13)
C30 0.0349(15) 0.0535(18) 0.0482(16) -0.0104(13) 0.0062(12) 0.0006(13)
C31 0.0389(16) 0.0461(17) 0.0530(17) -0.0102(13) -0.0015(13) 0.0090(12)
C32 0.0566(19) 0.0457(17) 0.0467(17) -0.0088(13) -0.0017(14) -0.0194(14)
C33 0.053(2) 0.0519(19) 0.062(2) -0.0041(15) 0.0007(16) -0.0214(15)
C34 0.0489(18) 0.0518(18) 0.0493(17) -0.0097(14) 0.0025(14) 0.0085(14)
C35 0.0519(19) 0.0441(17) 0.0446(16) -0.0074(13) 0.0024(14) -0.0092(13)
C36 0.0382(15) 0.0408(15) 0.0495(16) 0.0149(12) 0.0032(12) -0.0003(12)
C37 0.0453(18) 0.0584(19) 0.0480(17) 0.0134(14) 0.0019(14) -0.0073(14)
C38 0.0425(17) 0.0589(19) 0.0445(16) 0.0096(14) 0.0115(13) -0.0222(14)
C39 0.0537(19) 0.0523(18) 0.0443(16) 0.0089(14) -0.0117(14) -0.0139(15)
C40 0.0554(19) 0.0419(17) 0.0523(17) 0.0166(13) -0.0151(14) -0.0066(14)
C41 0.0435(16) 0.0403(15) 0.0488(16) -0.0074(12) -0.0103(13) 0.0171(13)
C42 0.058(2) 0.0396(16) 0.0482(17) -0.0075(13) -0.0174(14) 0.0083(13)
C43 0.0402(17) 0.060(2) 0.0584(19) 0.0012(15) -0.0142(14) 0.0164(14)
C44 0.0509(19) 0.0586(19) 0.0422(16) -0.0076(14) -0.0038(13) -0.0016(15)
C45 0.0529(19) 0.0403(16) 0.0517(17) 0.0022(13) -0.0113(14) -0.0019(13)
C46 0.0316(14) 0.0440(16) 0.0536(17) 0.0060(13) 0.0006(12) -0.0031(12)
C47 0.0262(14) 0.0557(17) 0.0477(16) -0.0097(13) -0.0071(11) -0.0122(12)
C48 0.0405(16) 0.0468(16) 0.0515(17) -0.0039(14) -0.0085(13) 0.0027(13)
C49 0.0470(18) 0.0483(18) 0.0492(17) -0.0004(14) -0.0150(14) -0.0098(13)
C50 0.0469(17) 0.0423(16) 0.0516(17) -0.0104(13) -0.0072(13) -0.0088(13)
C51 0.0484(18) 0.0565(19) 0.0403(15) -0.0135(13) 0.0030(13) -0.0114(14)
C52 0.0470(18) 0.0517(17) 0.0362(15) -0.0106(12) 0.0104(13) -0.0036(13)
C53 0.0433(16) 0.0468(16) 0.0423(15) -0.0135(13) 0.0189(13) -0.0054(12)
C54 0.0481(17) 0.0426(16) 0.0375(14) -0.0076(12) 0.0047(12) -0.0153(12)
C55 0.0404(16) 0.0406(16) 0.0458(16) -0.0086(12) -0.0005(12) -0.0069(12)
C56 0.0330(14) 0.0365(15) 0.0450(15) -0.0013(11) 0.0074(11) -0.0003(11)
C57 0.065(2) 0.0343(16) 0.0509(17) -0.0006(13) 0.0180(15) 0.0040(13)
C58 0.0418(16) 0.0325(15) 0.0535(17) 0.0012(12) 0.0000(13) -0.0050(12)
C59 0.0447(16) 0.0359(14) 0.0327(13) -0.0062(11) -0.0131(11) 0.0032(11)
C60 0.0377(15) 0.0426(16) 0.0442(15) -0.0028(12) 0.0066(12) 0.0004(12)
C61 0.0547(18) 0.0452(17) 0.0478(16) -0.0057(13) 0.0088(14) -0.0074(13)
C62 0.0511(18) 0.0499(17) 0.0429(15) -0.0106(13) 0.0141(13) -0.0197(14)
C63 0.0560(19) 0.0493(18) 0.0502(17) -0.0107(14) 0.0169(15) -0.0169(14)
C64 0.0404(16) 0.0415(15) 0.0458(16) -0.0142(12) 0.0150(12) -0.0125(12)
C65 0.0412(15) 0.0367(15) 0.0424(15) 0.0010(11) 0.0052(12) 0.0048(11)
C66 0.059(2) 0.0416(16) 0.0450(16) -0.0033(12) 0.0119(14) -0.0180(14)
C67 0.0538(19) 0.0475(17) 0.0527(17) -0.0033(14) 0.0017(14) -0.0156(14)
C68 0.0503(18) 0.0432(16) 0.0474(16) 0.0047(13) -0.0077(13) -0.0086(13)
C69 0.0492(18) 0.0560(19) 0.0477(16) 0.0058(14) -0.0046(14) -0.0172(14)
C70 0.0542(19) 0.0531(19) 0.0491(17) -0.0135(14) -0.0038(14) -0.0019(14)
C71 0.0383(17) 0.0563(19) 0.066(2) 0.0039(15) 0.0115(15) 0.0003(14)
C72 0.0525(19) 0.0474(17) 0.0560(18) -0.0009(14) 0.0032(15) 0.0000(14)
Mn1 0.02396(19) 0.0374(2) 0.0411(2) -0.00194(16) 0.00572(15) -0.00170(15)
Mn2 0.0247(2) 0.0446(2) 0.0490(2) -0.00077(18) 0.00964(17) -0.00016(16)
Mn3 0.0325(2) 0.0385(2) 0.0543(3) 0.00436(19) 0.01324(19) 0.00414(17)
Mn4 0.0362(2) 0.0426(2) 0.0484(2) 0.00498(19) 0.00661(19) 0.00271(17)
Mn5 0.0267(2) 0.0399(2) 0.0416(2) -0.00237(17) 0.00639(16) -0.00035(16)
N1 0.0351(12) 0.0388(13) 0.0438(13) 0.0088(9) 0.0081(10) -0.0019(9)
N2 0.0457(14) 0.0452(14) 0.0475(13) -0.0018(10) -0.0041(11) 0.0107(11)
N3 0.0700(19) 0.0553(16) 0.0453(14) 0.0007(12) 0.0026(13) -0.0076(14)
N4 0.0416(16) 0.0650(18) 0.0665(17) -0.0040(13) 0.0072(13) -0.0017(13)
O1 0.0245(9) 0.0439(10) 0.0428(10) -0.0013(8) 0.0091(7) -0.0016(7)
O2 0.0340(10) 0.0474(11) 0.0448(10) 0.0004(8) 0.0165(8) 0.0001(8)
O3 0.0264(10) 0.0530(12) 0.0564(12) -0.0061(9) 0.0133(8) -0.0024(8)
O4 0.0476(12) 0.0490(12) 0.0512(11) 0.0034(9) 0.0137(9) 0.0028(9)
O5 0.0464(11) 0.0438(11) 0.0489(11) 0.0035(9) 0.0238(9) 0.0037(9)
O6 0.0322(9) 0.0431(10) 0.0445(10) 0.0069(8) 0.0145(8) 0.0029(8)
O7 0.0404(11) 0.0426(11) 0.0540(12) 0.0057(9) 0.0097(9) 0.0022(8)
O8 0.0590(13) 0.0355(10) 0.0398(10) 0.0078(8) 0.0152(9) -0.0016(8)
O9 0.0455(11) 0.0480(11) 0.0452(11) -0.0011(9) 0.0144(9) -0.0051(9)
O10 0.0413(11) 0.0380(10) 0.0429(10) -0.0039(8) 0.0053(8) -0.0017(8)
O11 0.0252(9) 0.0452(11) 0.0600(12) 0.0005(9) 0.0121(8) -0.0041(8)
O12 0.0394(11) 0.0465(12) 0.0492(11) 0.0054(9) 0.0129(9) -0.0045(8)
O13 0.0341(10) 0.0501(11) 0.0480(11) -0.0065(9) -0.0017(8) -0.0064(8)
O14 0.0301(10) 0.0448(11) 0.0562(11) -0.0049(9) 0.0141(9) 0.0006(8)
O15 0.0301(10) 0.0498(11) 0.0443(10) 0.0068(8) 0.0107(8) 0.0016(8)
O16 0.0245(9) 0.0395(10) 0.0546(11) -0.0054(8) 0.0086(8) -0.0012(7)
O17 0.0239(9) 0.0387(10) 0.0423(10) 0.0018(8) 0.0068(7) 0.0015(7)
O18 0.0316(10) 0.0505(11) 0.0541(11) -0.0005(9) -0.0035(8) -0.0019(8)
O19 0.072(3) 0.047(2) 0.055(2) -0.0057(19) 0.025(2) 0.010(2)
O20 0.053(3) 0.054(2) 0.050(2) 0.0085(19) 0.024(2) 0.010(2)
O21 0.038(2) 0.046(2) 0.071(3) 0.014(2) 0.0062(19) 0.0019(17)
O22 0.045(2) 0.066(3) 0.051(2) -0.006(2) 0.0060(19) -0.011(2)
P1 0.0197(3) 0.0378(3) 0.0388(3) -0.0007(3) 0.0029(2) -0.0031(2)
P2 0.0237(3) 0.0308(3) 0.0409(3) -0.0060(3) 0.0091(3) -0.0038(2)

loop_
_atom_type_symbol
_atom_type_description
_atom_type_scat_dispersion_real
_atom_type_scat_dispersion_imag
_atom_type_scat_source
C C 0.0033 0.0016 'International Tables Vol C Tables 4.2.6.8 and 6.1.1.4'
H H 0.0000 0.0000 'International Tables Vol C Tables 4.2.6.8 and 6.1.1.4'
N N 0.0061 0.0033 'International Tables Vol C Tables 4.2.6.8 and 6.1.1.4'
O O 0.0106 0.0060 'International Tables Vol C Tables 4.2.6.8 and 6.1.1.4'
P P 0.1023 0.0942 'International Tables Vol C Tables 4.2.6.8 and 6.1.1.4'
Mn Mn 0.3368 0.7283 'International Tables Vol C Tables 4.2.6.8 and 6.1.1.4'

loop_
_geom_angle_atom_site_label_1
_geom_angle_atom_site_label_2
_geom_angle_atom_site_label_3
_geom_angle
_geom_angle_site_symmetry_1
_geom_angle_site_symmetry_3
_geom_angle_publ_flag
O2 C1 O1 124.6(2) . . ?
O2 C1 C2 119.1(2) . . ?
O1 C1 C2 116.2(2) . . ?
C3 C2 C7 121.8(3) . . ?
C3 C2 C1 120.8(3) . . ?
C7 C2 C1 117.3(3) . . ?
C2 C3 C4 122.1(3) . . ?
C2 C3 H3A 118.9 . . ?
C4 C3 H3A 118.9 . . ?
C5 C4 C3 119.3(3) . . ?
C5 C4 H4A 120.4 . . ?
C3 C4 H4A 120.4 . . ?
C4 C5 C6 121.8(3) . . ?
C4 C5 H5A 119.1 . . ?
C6 C5 H5A 119.1 . . ?
C5 C6 C7 119.7(3) . . ?
C5 C6 H6A 120.2 . . ?
C7 C6 H6A 120.2 . . ?
C2 C7 C6 115.1(3) . . ?
C2 C7 H7A 122.5 . . ?
C6 C7 H7A 122.5 . . ?
O4 C8 O3 120.5(2) . . ?
O4 C8 C9 120.9(2) . . ?
O3 C8 C9 118.5(2) . . ?
C10 C9 C14 119.1(3) . . ?
C10 C9 C8 121.2(3) . . ?
C14 C9 C8 119.6(3) . . ?
C9 C10 C11 120.8(3) . . ?
C9 C10 H10A 119.6 . . ?
C11 C10 H10A 119.6 . . ?
C12 C11 C10 119.3(3) . . ?
C12 C11 H11A 120.4 . . ?
C10 C11 H11A 120.4 . . ?
C13 C12 C11 120.7(3) . . ?
C13 C12 H12A 119.7 . . ?
C11 C12 H12A 119.7 . . ?
C12 C13 C14 120.0(3) . . ?
C12 C13 H13A 120.0 . . ?
C14 C13 H13A 120.0 . . ?
C13 C14 C9 120.2(3) . . ?
C13 C14 H14A 119.9 . . ?
C9 C14 H14A 119.9 . . ?
O5 C15 O6 126.8(2) . . ?
O5 C15 C16 116.2(2) . . ?
O6 C15 C16 117.0(2) . . ?
C17 C16 C21 118.9(3) . . ?
C17 C16 C15 119.9(3) . . ?
C21 C16 C15 121.3(2) . . ?
C18 C17 C16 121.5(3) . . ?
C18 C17 H17A 119.2 . . ?
C16 C17 H17A 119.2 . . ?
C17 C18 C19 119.3(3) . . ?
C17 C18 H18A 120.4 . . ?
C19 C18 H18A 120.4 . . ?
C18 C19 C20 121.2(3) . . ?
C18 C19 H19A 119.4 . . ?
C20 C19 H19A 119.4 . . ?
C19 C20 C21 118.3(3) . . ?
C19 C20 H20A 120.8 . . ?
C21 C20 H20A 120.8 . . ?
C16 C21 C20 120.8(3) . . ?
C16 C21 H21A 119.6 . . ?
C20 C21 H21A 119.6 . . ?
O7 C22 O8 123.2(2) . . ?
O7 C22 C23 120.2(2) . . ?
O8 C22 C23 116.5(2) . . ?
C28 C23 C24 119.9(3) . . ?
C28 C23 C22 120.2(3) . . ?
C24 C23 C22 119.8(3) . . ?
C25 C24 C23 119.7(3) . . ?
C25 C24 H24A 120.1 . . ?
C23 C24 H24A 120.1 . . ?
C24 C25 C26 120.4(3) . . ?
C24 C25 H25A 119.8 . . ?
C26 C25 H25A 119.8 . . ?
C27 C26 C25 119.1(3) . . ?
C27 C26 H26A 120.5 . . ?
C25 C26 H26A 120.5 . . ?
C26 C27 C28 120.9(3) . . ?
C26 C27 H27A 119.6 . . ?
C28 C27 H27A 119.6 . . ?
C23 C28 C27 120.0(3) . . ?
C23 C28 H28A 120.0 . . ?
C27 C28 H28A 120.0 . . ?
O10 C29 O9 124.2(2) . . ?
O10 C29 C30 119.7(2) . . ?
O9 C29 C30 116.1(2) . . ?
C31 C30 C35 120.0(3) . . ?
C31 C30 C29 121.4(3) . . ?
C35 C30 C29 118.3(3) . . ?
C32 C31 C30 124.0(3) . . ?
C32 C31 H31A 118.0 . . ?
C30 C31 H31A 118.0 . . ?
C31 C32 C33 115.9(3) . . ?
C31 C32 H32A 122.1 . . ?
C33 C32 H32A 122.1 . . ?
C34 C33 C32 120.7(3) . . ?
C34 C33 H33A 119.6 . . ?
C32 C33 H33A 119.6 . . ?
C35 C34 C33 120.3(3) . . ?
C35 C34 H34A 119.8 . . ?
C33 C34 H34A 119.8 . . ?
C34 C35 C30 118.3(3) . . ?
C34 C35 H35A 120.8 . . ?
C30 C35 H35A 120.8 . . ?
N1 C36 C37 121.3(3) . . ?
N1 C36 H36A 119.3 . . ?
C37 C36 H36A 119.3 . . ?
C36 C37 C38 119.2(3) . . ?
C36 C37 H37A 120.4 . . ?
C38 C37 H37A 120.4 . . ?
C39 C38 C37 119.9(3) . . ?
C39 C38 H38A 120.1 . . ?
C37 C38 H38A 120.1 . . ?
C38 C39 C40 120.2(3) . . ?
C38 C39 H39A 119.9 . . ?
C40 C39 H39A 119.9 . . ?
N1 C40 C39 119.1(3) . . ?
N1 C40 H40A 120.5 . . ?
C39 C40 H40A 120.5 . . ?
C42 C41 N2 119.3(3) . . ?
C42 C41 H41A 120.3 . . ?
N2 C41 H41A 120.3 . . ?
C41 C42 C43 120.1(3) . . ?
C41 C42 H42A 119.9 . . ?
C43 C42 H42A 119.9 . . ?
C44 C43 C42 120.5(3) . . ?
C44 C43 H43A 119.7 . . ?
C42 C43 H43A 119.7 . . ?
C45 C44 C43 119.4(3) . . ?
C45 C44 H44A 120.3 . . ?
C43 C44 H44A 120.3 . . ?
C44 C45 N2 119.7(3) . . ?
C44 C45 H45A 120.2 . . ?
N2 C45 H45A 120.2 . . ?
C47 C46 C55 120.1(3) . . ?
C47 C46 P1 114.4(2) . . ?
C55 C46 P1 125.5(2) . . ?
C48 C47 C46 121.1(3) . . ?
C48 C47 H47A 119.5 . . ?
C46 C47 H47A 119.5 . . ?
C47 C48 C49 120.8(3) . . ?
C47 C48 H48A 119.6 . . ?
C49 C48 H48A 119.6 . . ?
C48 C49 C50 122.5(3) . . ?
C48 C49 H49A 118.8 . . ?
C50 C49 H49A 118.8 . . ?
C51 C50 C49 125.3(3) . . ?
C51 C50 C55 119.1(3) . . ?
C49 C50 C55 115.6(3) . . ?
C52 C51 C50 120.2(3) . . ?
C52 C51 H51A 119.9 . . ?
C50 C51 H51A 119.9 . . ?
C51 C52 C53 120.6(3) . . ?
C51 C52 H52A 119.7 . . ?
C53 C52 H52A 119.7 . . ?
C54 C53 C52 123.3(3) . . ?
C54 C53 H53A 118.4 . . ?
C52 C53 H53A 118.4 . . ?
C53 C54 C55 119.5(3) . . ?
C53 C54 H54A 120.3 . . ?
C55 C54 H54A 120.3 . . ?
C54 C55 C46 123.1(3) . . ?
C54 C55 C50 117.3(3) . . ?
C46 C55 C50 119.7(3) . . ?
C57 C56 C65 119.8(2) . . ?
C57 C56 P2 116.8(2) . . ?
C65 C56 P2 123.39(17) . . ?
C58 C57 C56 120.8(3) . . ?
C58 C57 H57A 119.6 . . ?
C56 C57 H57A 119.6 . . ?
C57 C58 C59 120.1(3) . . ?
C57 C58 H58A 120.0 . . ?
C59 C58 H58A 120.0 . . ?
C60 C59 C58 119.3(3) . . ?
C60 C59 H59A 120.3 . . ?
C58 C59 H59A 120.3 . . ?
C59 C60 C65 120.5(2) . . ?
C59 C60 C61 118.4(2) . . ?
C65 C60 C61 121.08(19) . . ?
C62 C61 C60 122.8(3) . . ?
C62 C61 H61A 118.6 . . ?
C60 C61 H61A 118.6 . . ?
C61 C62 C63 116.6(3) . . ?
C61 C62 H62A 121.7 . . ?
C63 C62 H62A 121.7 . . ?
C64 C63 C62 122.6(3) . . ?
C64 C63 H63A 118.7 . . ?
C62 C63 H63A 118.7 . . ?
C63 C64 C65 119.9(3) . . ?
C63 C64 H64A 120.1 . . ?
C65 C64 H64A 120.1 . . ?
C56 C65 C60 119.42(18) . . ?
C56 C65 C64 123.5(2) . . ?
C60 C65 C64 117.1(2) . . ?
N3 C66 C67 120.3(3) . . ?
N3 C66 H66A 119.9 . . ?
C67 C66 H66A 119.9 . . ?
C66 C67 C68 118.4(3) . . ?
C66 C67 H67A 120.8 . . ?
C68 C67 H67A 120.8 . . ?
C69 C68 C67 121.4(3) . . ?
C69 C68 H68A 119.3 . . ?
C67 C68 H68A 119.3 . . ?
C68 C69 C70 118.6(3) . . ?
C68 C69 H69A 120.7 . . ?
C70 C69 H69A 120.7 . . ?
N3 C70 C69 120.0(3) . . ?
N3 C70 H70A 120.0 . . ?
C69 C70 H70A 120.0 . . ?
N4 C71 C72 177.2(3) . . ?
C71 C72 H72A 109.5 . . ?
C71 C72 H72B 109.5 . . ?
H72A C72 H72B 109.5 . . ?
C71 C72 H72C 109.5 . . ?
H72A C72 H72C 109.5 . . ?
H72B C72 H72C 109.5 . . ?
O17 Mn1 O17 83.56(8) 3_566 . ?
O17 Mn1 O16 92.77(8) 3_566 3_566 ?
O17 Mn1 O16 176.33(8) . 3_566 ?
O17 Mn1 O18 174.20(8) 3_566 . ?
O17 Mn1 O18 92.12(8) . . ?
O16 Mn1 O18 91.54(8) 3_566 . ?
O17 Mn1 O9 99.61(8) 3_566 . ?
O17 Mn1 O9 84.79(7) . . ?
O16 Mn1 O9 95.82(7) 3_566 . ?
O18 Mn1 O9 83.81(8) . . ?
O17 Mn1 O1 87.22(7) 3_566 . ?
O17 Mn1 O1 92.32(7) . . ?
O16 Mn1 O1 87.53(7) 3_566 . ?
O18 Mn1 O1 89.08(8) . . ?
O9 Mn1 O1 172.21(7) . . ?
O17 Mn1 Mn1 42.20(5) 3_566 3_566 ?
O17 Mn1 Mn1 41.36(6) . 3_566 ?
O16 Mn1 Mn1 134.97(6) 3_566 3_566 ?
O18 Mn1 Mn1 133.36(6) . 3_566 ?
O9 Mn1 Mn1 92.84(6) . 3_566 ?
O1 Mn1 Mn1 89.72(5) . 3_566 ?
O17 Mn1 Mn5 44.59(5) 3_566 3_566 ?
O17 Mn1 Mn5 94.64(6) . 3_566 ?
O16 Mn1 Mn5 82.72(6) 3_566 3_566 ?
O18 Mn1 Mn5 132.41(6) . 3_566 ?
O9 Mn1 Mn5 143.70(6) . 3_566 ?
O1 Mn1 Mn5 43.66(5) . 3_566 ?
Mn1 Mn1 Mn5 65.24(2) 3_566 3_566 ?
O2 Mn2 O10 87.91(7) . 3_566 ?
O2 Mn2 O13 87.44(8) . . ?
O10 Mn2 O13 174.71(7) 3_566 . ?
O2 Mn2 O3 92.41(7) . . ?
O10 Mn2 O3 90.60(8) 3_566 . ?
O13 Mn2 O3 87.07(8) . . ?
O2 Mn2 O17 103.55(7) . . ?
O10 Mn2 O17 100.54(7) 3_566 . ?
O13 Mn2 O17 83.02(7) . . ?
O3 Mn2 O17 160.75(7) . . ?
O2 Mn2 O14 168.18(7) . . ?
O10 Mn2 O14 86.25(7) 3_566 . ?
O13 Mn2 O14 97.87(7) . . ?
O3 Mn2 O14 77.40(7) . . ?
O17 Mn2 O14 87.63(6) . . ?
O5 Mn3 O12 96.76(7) . . ?
O5 Mn3 O14 98.25(8) . . ?
O12 Mn3 O14 85.76(7) . . ?
O5 Mn3 O4 103.78(7) . . ?
O12 Mn3 O4 159.35(8) . . ?
O14 Mn3 O4 89.14(7) . . ?
O5 Mn3 N1 93.91(8) . . ?
O12 Mn3 N1 92.76(8) . . ?
O14 Mn3 N1 167.84(8) . . ?
O4 Mn3 N1 88.03(8) . . ?
O5 Mn3 O3 158.66(8) . . ?
O12 Mn3 O3 102.83(8) . . ?
O14 Mn3 O3 75.08(6) . . ?
O4 Mn3 O3 56.55(7) . . ?
N1 Mn3 O3 93.54(7) . . ?
O6 Mn4 O7 106.55(7) . . ?
O6 Mn4 O15 102.06(7) . . ?
O7 Mn4 O15 87.15(8) . . ?
O6 Mn4 N2 96.53(9) . . ?
O7 Mn4 N2 89.22(9) . . ?
O15 Mn4 N2 161.33(8) . . ?
O6 Mn4 O12 93.24(7) . . ?
O7 Mn4 O12 159.94(7) . . ?
O15 Mn4 O12 91.95(7) . . ?
N2 Mn4 O12 85.24(8) . . ?
O6 Mn4 O11 155.77(7) . . ?
O7 Mn4 O11 97.66(7) . . ?
O15 Mn4 O11 77.90(7) . . ?
N2 Mn4 O11 84.45(8) . . ?
O12 Mn4 O11 62.65(6) . . ?
O8 Mn5 O11 92.42(8) . . ?
O8 Mn5 O9 99.21(7) . . ?
O11 Mn5 O9 103.33(8) . . ?
O8 Mn5 O15 94.03(8) . . ?
O11 Mn5 O15 84.79(7) . . ?
O9 Mn5 O15 164.09(7) . . ?
O8 Mn5 O1 90.65(8) . 3_566 ?
O11 Mn5 O1 171.34(7) . 3_566 ?
O9 Mn5 O1 84.15(7) . 3_566 ?
O15 Mn5 O1 86.92(7) . 3_566 ?
O8 Mn5 O17 170.49(8) . . ?
O11 Mn5 O17 97.09(7) . . ?
O9 Mn5 O17 78.83(7) . . ?
O15 Mn5 O17 86.67(7) . . ?
O1 Mn5 O17 79.92(6) 3_566 . ?
O8 Mn5 Mn1 135.70(6) . 3_566 ?
O11 Mn5 Mn1 129.80(5) . 3_566 ?
O9 Mn5 Mn1 84.97(6) . 3_566 ?
O15 Mn5 Mn1 79.38(5) . 3_566 ?
O1 Mn5 Mn1 45.61(4) 3_566 3_566 ?
O17 Mn5 Mn1 35.19(5) . 3_566 ?
C36 N1 C40 120.25(19) . . ?
C36 N1 Mn3 121.95(14) . . ?
C40 N1 Mn3 117.57(14) . . ?
C45 N2 C41 120.85(17) . . ?
C45 N2 Mn4 119.37(15) . . ?
C41 N2 Mn4 118.98(14) . . ?
C70 N3 C66 121.3(3) . . ?
C1 O1 Mn5 143.48(12) . 3_566 ?
C1 O1 Mn1 123.97(12) . . ?
Mn5 O1 Mn1 90.73(6) 3_566 . ?
C1 O2 Mn2 122.67(13) . . ?
C8 O3 Mn2 126.52(12) . . ?
C8 O3 Mn3 87.14(13) . . ?
Mn2 O3 Mn3 94.34(7) . . ?
C8 O4 Mn3 95.75(13) . . ?
C15 O5 Mn3 138.65(12) . . ?
C15 O6 Mn4 134.81(13) . . ?
C22 O7 Mn4 130.04(14) . . ?
C22 O8 Mn5 131.39(13) . . ?
C29 O9 Mn5 129.60(13) . . ?
C29 O9 Mn1 124.24(13) . . ?
Mn5 O9 Mn1 94.48(7) . . ?
C29 O10 Mn2 131.21(13) . 3_566 ?
P1 O11 Mn5 129.37(12) . . ?
P1 O11 Mn4 91.71(8) . . ?
Mn5 O11 Mn4 89.40(7) . . ?
P1 O12 Mn3 131.07(12) . . ?
P1 O12 Mn4 97.33(9) . . ?
Mn3 O12 Mn4 112.90(9) . . ?
P1 O13 Mn2 124.94(12) . . ?
P2 O14 Mn3 134.53(12) . . ?
P2 O14 Mn2 118.04(10) . . ?
Mn3 O14 Mn2 98.81(7) . . ?
P2 O15 Mn4 128.18(10) . . ?
P2 O15 Mn5 121.41(11) . . ?
Mn4 O15 Mn5 94.48(7) . . ?
P2 O16 Mn1 127.63(12) . 3_566 ?
Mn1 O17 Mn1 96.44(8) 3_566 . ?
Mn1 O17 Mn2 113.66(9) 3_566 . ?
Mn1 O17 Mn2 115.79(8) . . ?
Mn1 O17 Mn5 100.23(7) 3_566 . ?
Mn1 O17 Mn5 101.86(8) . . ?
Mn2 O17 Mn5 124.35(8) . . ?
Mn1 O18 H18B 109.8 . . ?
Mn1 O18 H18D 108.9 . . ?
H18B O18 H18D 109.5 . . ?
H19B O19 H19D 109.5 . . ?
H20C O20 H20D 109.5 . . ?
H21B O21 H21C 109.5 . . ?
H22A O22 H22C 109.5 . . ?
O12 P1 O13 112.48(11) . . ?
O12 P1 O11 107.94(11) . . ?
O13 P1 O11 112.90(11) . . ?
O12 P1 C46 106.86(9) . . ?
O13 P1 C46 107.86(10) . . ?
O11 P1 C46 108.58(10) . . ?
O14 P2 O15 110.01(11) . . ?
O14 P2 O16 112.08(11) . . ?
O15 P2 O16 112.06(10) . . ?
O14 P2 C56 110.43(8) . . ?
O15 P2 C56 106.98(8) . . ?
O16 P2 C56 105.06(9) . . ?

loop_
_geom_bond_atom_site_label_1
_geom_bond_atom_site_label_2
_geom_bond_distance
_geom_bond_site_symmetry_2
_geom_bond_publ_flag
C1 O2 1.240(3) . ?
C1 O1 1.279(3) . ?
C1 C2 1.502(4) . ?
C2 C3 1.350(4) . ?
C2 C7 1.388(4) . ?
C3 C4 1.366(4) . ?
C3 H3A 0.9300 . ?
C4 C5 1.321(4) . ?
C4 H4A 0.9300 . ?
C5 C6 1.391(4) . ?
C5 H5A 0.9300 . ?
C6 C7 1.452(4) . ?
C6 H6A 0.9300 . ?
C7 H7A 0.9300 . ?
C8 O4 1.237(3) . ?
C8 O3 1.276(3) . ?
C8 C9 1.478(4) . ?
C9 C10 1.372(4) . ?
C9 C14 1.408(4) . ?
C10 C11 1.397(4) . ?
C10 H10A 0.9300 . ?
C11 C12 1.387(4) . ?
C11 H11A 0.9300 . ?
C12 C13 1.373(4) . ?
C12 H12A 0.9300 . ?
C13 C14 1.386(4) . ?
C13 H13A 0.9300 . ?
C14 H14A 0.9300 . ?
C15 O5 1.226(3) . ?
C15 O6 1.252(3) . ?
C15 C16 1.459(4) . ?
C16 C17 1.383(4) . ?
C16 C21 1.401(4) . ?
C17 C18 1.375(4) . ?
C17 H17A 0.9300 . ?
C18 C19 1.392(4) . ?
C18 H18A 0.9300 . ?
C19 C20 1.393(4) . ?
C19 H19A 0.9300 . ?
C20 C21 1.401(4) . ?
C20 H20A 0.9300 . ?
C21 H21A 0.9300 . ?
C22 O7 1.245(3) . ?
C22 O8 1.252(3) . ?
C22 C23 1.478(4) . ?
C23 C28 1.377(4) . ?
C23 C24 1.402(4) . ?
C24 C25 1.378(4) . ?
C24 H24A 0.9300 . ?
C25 C26 1.400(4) . ?
C25 H25A 0.9300 . ?
C26 C27 1.380(4) . ?
C26 H26A 0.9300 . ?
C27 C28 1.385(4) . ?
C27 H27A 0.9300 . ?
C28 H28A 0.9300 . ?
C29 O10 1.243(3) . ?
C29 O9 1.266(3) . ?
C29 C30 1.482(4) . ?
C30 C31 1.380(4) . ?
C30 C35 1.407(4) . ?
C31 C32 1.364(4) . ?
C31 H31A 0.9300 . ?
C32 C33 1.436(4) . ?
C32 H32A 0.9300 . ?
C33 C34 1.415(4) . ?
C33 H33A 0.9300 . ?
C34 C35 1.384(4) . ?
C34 H34A 0.9300 . ?
C35 H35A 0.9300 . ?
C36 N1 1.364(3) . ?
C36 C37 1.379(4) . ?
C36 H36A 0.9300 . ?
C37 C38 1.399(4) . ?
C37 H37A 0.9300 . ?
C38 C39 1.375(4) . ?
C38 H38A 0.9300 . ?
C39 C40 1.407(4) . ?
C39 H39A 0.9300 . ?
C40 N1 1.386(3) . ?
C40 H40A 0.9300 . ?
C41 C42 1.377(4) . ?
C41 N2 1.396(3) . ?
C41 H41A 0.9300 . ?
C42 C43 1.397(4) . ?
C42 H42A 0.9300 . ?
C43 C44 1.393(4) . ?
C43 H43A 0.9300 . ?
C44 C45 1.387(4) . ?
C44 H44A 0.9300 . ?
C45 N2 1.393(3) . ?
C45 H45A 0.9300 . ?
C46 C47 1.389(4) . ?
C46 C55 1.421(4) . ?
C46 P1 1.783(3) . ?
C47 C48 1.340(4) . ?
C47 H47A 0.9300 . ?
C48 C49 1.374(4) . ?
C48 H48A 0.9300 . ?
C49 C50 1.429(4) . ?
C49 H49A 0.9300 . ?
C50 C51 1.420(4) . ?
C50 C55 1.440(4) . ?
C51 C52 1.310(4) . ?
C51 H51A 0.9300 . ?
C52 C53 1.363(4) . ?
C52 H52A 0.9300 . ?
C53 C54 1.348(4) . ?
C53 H53A 0.9300 . ?
C54 C55 1.394(4) . ?
C54 H54A 0.9300 . ?
C56 C57 1.387(4) . ?
C56 C65 1.398(3) . ?
C56 P2 1.818(3) . ?
C57 C58 1.386(4) . ?
C57 H57A 0.9300 . ?
C58 C59 1.398(4) . ?
C58 H58A 0.9300 . ?
C59 C60 1.394(4) . ?
C59 H59A 0.9300 . ?
C60 C65 1.404(3) . ?
C60 C61 1.406(3) . ?
C61 C62 1.330(4) . ?
C61 H61A 0.9300 . ?
C62 C63 1.459(4) . ?
C62 H62A 0.9300 . ?
C63 C64 1.352(4) . ?
C63 H63A 0.9300 . ?
C64 C65 1.435(4) . ?
C64 H64A 0.9300 . ?
C66 N3 1.369(4) . ?
C66 C67 1.392(4) . ?
C66 H66A 0.9300 . ?
C67 C68 1.392(4) . ?
C67 H67A 0.9300 . ?
C68 C69 1.384(4) . ?
C68 H68A 0.9300 . ?
C69 C70 1.401(4) . ?
C69 H69A 0.9300 . ?
C70 N3 1.363(4) . ?
C70 H70A 0.9300 . ?
C71 N4 1.216(4) . ?
C71 C72 1.443(4) . ?
C72 H72A 0.9600 . ?
C72 H72B 0.9600 . ?
C72 H72C 0.9600 . ?
Mn1 O17 1.8668(18) 3_566 ?
Mn1 O17 1.8978(18) . ?
Mn1 O16 1.9107(19) 3_566 ?
Mn1 O18 1.962(2) . ?
Mn1 O9 2.262(2) . ?
Mn1 O1 2.2785(18) . ?
Mn1 Mn1 2.8075(12) 3_566 ?
Mn1 Mn5 3.1883(13) 3_566 ?
Mn2 O2 2.142(2) . ?
Mn2 O10 2.163(2) 3_566 ?
Mn2 O13 2.184(2) . ?
Mn2 O3 2.1877(19) . ?
Mn2 O17 2.2344(18) . ?
Mn2 O14 2.250(2) . ?
Mn3 O5 2.074(2) . ?
Mn3 O12 2.135(2) . ?
Mn3 O14 2.165(2) . ?
Mn3 O4 2.217(2) . ?
Mn3 N1 2.241(2) . ?
Mn3 O3 2.381(2) . ?
Mn4 O6 2.0974(19) . ?
Mn4 O7 2.102(2) . ?
Mn4 O15 2.181(2) . ?
Mn4 N2 2.227(2) . ?
Mn4 O12 2.311(2) . ?
Mn4 O11 2.427(2) . ?
Mn5 O8 2.0740(19) . ?
Mn5 O11 2.119(2) . ?
Mn5 O9 2.161(2) . ?
Mn5 O15 2.1858(19) . ?
Mn5 O1 2.2012(19) 3_566 ?
Mn5 O17 2.2742(19) . ?
Mn5 Mn1 3.1883(13) 3_566 ?
O1 Mn5 2.2012(19) 3_566 ?
O10 Mn2 2.163(2) 3_566 ?
O11 P1 1.5426(19) . ?
O12 P1 1.5055(19) . ?
O13 P1 1.533(2) . ?
O14 P2 1.5182(19) . ?
O15 P2 1.541(2) . ?
O16 P2 1.5418(19) . ?
O16 Mn1 1.9107(19) 3_566 ?
O17 Mn1 1.8668(18) 3_566 ?
O18 H18B 0.9600 . ?
O18 H18D 0.9600 . ?
O19 H19B 0.8501 . ?
O19 H19D 0.8500 . ?
O20 H20C 0.8500 . ?
O20 H20D 0.8501 . ?
O21 H21B 0.8499 . ?
O21 H21C 0.8500 . ?
O22 H22A 0.8501 . ?
O22 H22C 0.8501 . ?
